data_1503416
loop_
_publ_author_name
'Liu, Ming'
'Li, Shijun'
'Hu, Menglong'
'Wang, Feng'
'Huang, Feihe'

_publ_section_title
;
 Selectivity algorithm for the formation of two cryptand/paraquat
 catenanes.
;
_journal_issue 4
_journal_name_full 'Organic letters'
_journal_page_first 760
_journal_page_last 763
_journal_paper_doi 10.1021/ol9028463
_journal_volume 12
_journal_year 2010
_chemical_formula_moiety 'C33 H37 N O12, C36 H32 N4, 4(F6 P), 4(C2 H3 N)'
_chemical_formula_sum 'C77 H81 F24 N9 O12 P4'
_chemical_formula_weight 1904.39
_chemical_melting_point 542(2)
_chemical_name_systematic
; 
Dibenzo-24-crown-8-Based Cryptand/Paraquat [2]Catenane
;
_space_group_IT_number 1
_symmetry_cell_setting triclinic
_symmetry_space_group_name_Hall 'P 1'
_symmetry_space_group_name_H-M 'P 1'
_atom_sites_solution_hydrogens geom
_atom_sites_solution_primary direct
_atom_sites_solution_secondary difmap
_audit_creation_method SHELXL-97
_cell_angle_alpha 103.97(3)
_cell_angle_beta 99.34(3)
_cell_angle_gamma 118.61(3)
_cell_formula_units_Z 1
_cell_length_a 13.474(3)
_cell_length_b 13.507(3)
_cell_length_c 14.013(3)
_cell_measurement_temperature 293(2)
_cell_volume 2053.8(13)
_computing_structure_refinement 'SHELXL-97 (Sheldrick, 1997)'
_computing_structure_solution 'SHELXS-97 (Sheldrick, 1990)'
_diffrn_ambient_temperature 293(2)
_diffrn_measured_fraction_theta_full 0.974
_diffrn_measured_fraction_theta_max 0.974
_diffrn_measurement_device_type 'Rigaku R-AXIS RAPID'
_diffrn_measurement_method '\w scans'
_diffrn_radiation_monochromator graphite
_diffrn_radiation_source 'fine-focus sealed tube'
_diffrn_radiation_type MoK\a
_diffrn_radiation_wavelength 0.71073
_diffrn_reflns_av_R_equivalents 0.0666
_diffrn_reflns_av_sigmaI/netI 0.0928
_diffrn_reflns_limit_h_max 16
_diffrn_reflns_limit_h_min -16
_diffrn_reflns_limit_k_max 15
_diffrn_reflns_limit_k_min -16
_diffrn_reflns_limit_l_max 16
_diffrn_reflns_limit_l_min -16
_diffrn_reflns_number 15800
_diffrn_reflns_theta_full 25.10
_diffrn_reflns_theta_max 25.10
_diffrn_reflns_theta_min 3.02
_diffrn_standards_decay_% 0
_diffrn_standards_interval_count image
_diffrn_standards_interval_time 0
_diffrn_standards_number 0
_exptl_absorpt_coefficient_mu 0.213
_exptl_absorpt_correction_T_max 0.9546
_exptl_absorpt_correction_T_min 0.9272
_exptl_absorpt_correction_type multi-scan
_exptl_absorpt_process_details sadabs
_exptl_crystal_colour colorless
_exptl_crystal_density_diffrn 1.540
_exptl_crystal_density_method 'not measured'
_exptl_crystal_description prism
_exptl_crystal_F_000 978
_exptl_crystal_size_max 0.36
_exptl_crystal_size_mid 0.29
_exptl_crystal_size_min 0.22
_refine_diff_density_max 0.334
_refine_diff_density_min -0.310
_refine_diff_density_rms 0.067
_refine_ls_abs_structure_details 'Flack H D (1983), Acta Cryst. A39, 876-881'
_refine_ls_abs_structure_Flack 0.45(13)
_refine_ls_extinction_method none
_refine_ls_goodness_of_fit_ref 1.051
_refine_ls_hydrogen_treatment constr
_refine_ls_matrix_type full
_refine_ls_number_parameters 1139
_refine_ls_number_reflns 11899
_refine_ls_number_restraints 3
_refine_ls_restrained_S_all 1.051
_refine_ls_R_factor_all 0.1090
_refine_ls_R_factor_gt 0.0689
_refine_ls_shift/su_max 0.119
_refine_ls_shift/su_mean 0.002
_refine_ls_structure_factor_coef Fsqd
_refine_ls_weighting_details 'calc w=1/[\s^2^(Fo^2^)+(0.0000P)^2^+4.5863P] where P=(Fo^2^+2Fc^2^)/3'
_refine_ls_weighting_scheme calc
_refine_ls_wR_factor_gt 0.1095
_refine_ls_wR_factor_ref 0.1228
_reflns_number_gt 8133
_reflns_number_total 11899
_reflns_threshold_expression >2sigma(I)
_cod_data_source_file ol9028463_si_002.cif
_cod_data_source_block M1
_cod_depositor_comments
;
The following automatic conversions were performed:

'_symmetry_cell_setting' value 'Triclinic' changed to 'triclinic'
according to /home/saulius/struct/CIF-dictionaries/cif_core.dic
dictionary named 'cif_core.dic' version 2.4.2 from 2011-04-26.

Automatic conversion script
Id: cif_fix_values 1715 2011-07-08 13:25:40Z adriana 
;
_cod_original_cell_volume 2053.8(7)
_cod_original_sg_symbol_H-M P1
_cod_database_code 1503416

loop_
_symmetry_equiv_pos_as_xyz
'x, y, z'

loop_
_atom_site_label
_atom_site_type_symbol
_atom_site_fract_x
_atom_site_fract_y
_atom_site_fract_z
_atom_site_U_iso_or_equiv
_atom_site_adp_type
_atom_site_occupancy
_atom_site_symmetry_multiplicity
_atom_site_calc_flag
_atom_site_refinement_flags
C32 C 0.8837(6) 0.0673(6) 0.3101(5) 0.0231(16) Uani 1 1 d .
C1 C 0.6248(7) -0.4383(7) 0.8402(5) 0.0336(18) Uani 1 1 d .
C2 C 0.6104(6) -0.4876(6) 0.7278(5) 0.0295(17) Uani 1 1 d .
C3 C 0.6109(6) -0.5915(6) 0.6936(5) 0.0314(18) Uani 1 1 d .
H3 H 0.6220 -0.6274 0.7398 0.038 Uiso 1 1 calc R
C4 C 0.5948(6) -0.6419(6) 0.5905(5) 0.0334(18) Uani 1 1 d .
H4 H 0.5970 -0.7109 0.5655 0.040 Uiso 1 1 calc R
C5 C 0.5754(6) -0.5871(6) 0.5252(5) 0.0315(18) Uani 1 1 d .
H5 H 0.5608 -0.6206 0.4543 0.038 Uiso 1 1 calc R
C6 C 0.5778(6) -0.4823(6) 0.5658(5) 0.0282(17) Uani 1 1 d .
C7 C 0.5550(6) -0.4268(6) 0.4907(6) 0.0250(16) Uani 1 1 d .
C8 C 0.5805(7) -0.2576(6) 0.4564(5) 0.0339(18) Uani 1 1 d .
H8A H 0.4958 -0.2961 0.4211 0.041 Uiso 1 1 calc R
H8B H 0.6165 -0.2732 0.4047 0.041 Uiso 1 1 calc R
C9 C 0.6375(7) -0.1223(6) 0.5076(5) 0.0269(17) Uani 1 1 d .
C10 C 0.5664(7) -0.0790(6) 0.5290(5) 0.0278(17) Uani 1 1 d .
H10 H 0.4849 -0.1327 0.5140 0.033 Uiso 1 1 calc R
C11 C 0.7572(7) -0.0451(6) 0.5259(5) 0.0281(17) Uani 1 1 d .
H11 H 0.8037 -0.0758 0.5098 0.034 Uiso 1 1 calc R
C12 C 0.6173(6) 0.0460(6) 0.5733(5) 0.0249(16) Uani 1 1 d .
C13 C 0.8086(7) 0.0798(7) 0.5687(5) 0.0277(17) Uani 1 1 d .
H13 H 0.8901 0.1326 0.5825 0.033 Uiso 1 1 calc R
C14 C 0.7394(6) 0.1251(6) 0.5907(5) 0.0240(16) Uani 1 1 d .
C18 C 0.9035(6) 0.3333(6) 0.6638(5) 0.0328(18) Uani 1 1 d .
H18A H 0.9252 0.3457 0.6031 0.039 Uiso 1 1 calc R
H18B H 0.9504 0.3072 0.6973 0.039 Uiso 1 1 calc R
C19 C 0.9254(7) 0.4468(6) 0.7370(5) 0.0352(18) Uani 1 1 d .
H19A H 1.0062 0.5138 0.7515 0.042 Uiso 1 1 calc R
H19B H 0.8697 0.4661 0.7073 0.042 Uiso 1 1 calc R
C20 C 0.2406(6) -0.3486(6) -0.2299(5) 0.0266(17) Uani 1 1 d .
H20A H 0.2074 -0.4302 -0.2781 0.032 Uiso 1 1 calc R
H20B H 0.1837 -0.3256 -0.2458 0.032 Uiso 1 1 calc R
C21 C 0.2521(6) -0.2663(6) -0.0450(5) 0.0303(18) Uani 1 1 d .
H21 H 0.2202 -0.2237 -0.0645 0.036 Uiso 1 1 calc R
C22 C 0.2885(6) -0.2506(6) 0.0598(5) 0.0281(17) Uani 1 1 d .
H22 H 0.2821 -0.1967 0.1100 0.034 Uiso 1 1 calc R
C23 C 0.3857(6) -0.2884(6) 0.2033(5) 0.0284(17) Uani 1 1 d .
H23A H 0.3464 -0.2585 0.2427 0.034 Uiso 1 1 calc R
H23B H 0.3720 -0.3619 0.2133 0.034 Uiso 1 1 calc R
C24 C 0.3342(6) -0.3158(6) 0.0885(5) 0.0275(17) Uani 1 1 d .
C25 C 0.3410(6) -0.3961(6) 0.0136(5) 0.0264(16) Uani 1 1 d .
H25 H 0.3697 -0.4412 0.0329 0.032 Uiso 1 1 calc R
C26 C 0.3059(6) -0.4121(6) -0.0906(5) 0.0302(17) Uani 1 1 d .
H26 H 0.3110 -0.4674 -0.1405 0.036 Uiso 1 1 calc R
C27 C 0.2632(6) -0.3449(6) -0.1198(5) 0.0303(18) Uani 1 1 d .
C28 C 1.0783(7) 0.1139(7) 0.3046(5) 0.0335(19) Uani 1 1 d .
H28 H 1.1303 0.0886 0.2945 0.040 Uiso 1 1 calc R
C30 C 1.0443(6) 0.2703(6) 0.3430(5) 0.0257(16) Uani 1 1 d .
H30 H 1.0730 0.3523 0.3603 0.031 Uiso 1 1 calc R
C31 C 0.9286(6) 0.1897(6) 0.3359(5) 0.0244(16) Uani 1 1 d .
H31 H 0.8797 0.2182 0.3488 0.029 Uiso 1 1 calc R
C33 C 0.7111(6) -0.1460(6) 0.2468(5) 0.0214(15) Uani 1 1 d .
H33 H 0.7620 -0.1718 0.2334 0.026 Uiso 1 1 calc R
C34 C 0.7569(6) -0.0232(6) 0.2908(5) 0.0215(15) Uani 1 1 d .
C35 C 0.6776(6) 0.0097(6) 0.3104(5) 0.0247(16) Uani 1 1 d .
H35 H 0.7050 0.0913 0.3407 0.030 Uiso 1 1 calc R
C36 C 0.5585(6) -0.0768(6) 0.2858(5) 0.0267(17) Uani 1 1 d .
H36 H 0.5066 -0.0530 0.3004 0.032 Uiso 1 1 calc R
C37 C 0.5924(6) -0.2298(6) 0.2228(5) 0.0227(16) Uani 1 1 d .
H37 H 0.5637 -0.3119 0.1936 0.027 Uiso 1 1 calc R
C38 C 1.2329(6) 0.3142(6) 0.3154(5) 0.0298(17) Uani 1 1 d .
H38A H 1.2883 0.2896 0.3324 0.036 Uiso 1 1 calc R
H38B H 1.2671 0.3964 0.3630 0.036 Uiso 1 1 calc R
C39 C 1.2144(6) 0.2240(6) 0.1284(5) 0.0277(17) Uani 1 1 d .
H39 H 1.2420 0.1785 0.1486 0.033 Uiso 1 1 calc R
C40 C 1.2104(6) 0.3084(6) 0.2028(5) 0.0291(17) Uani 1 1 d .
C41 C 1.1771(6) 0.3819(6) 0.1750(6) 0.0303(18) Uani 1 1 d .
H41 H 1.1795 0.4427 0.2257 0.036 Uiso 1 1 calc R
C42 C 1.1782(6) 0.2056(7) 0.0247(6) 0.0318(18) Uani 1 1 d .
H42 H 1.1804 0.1478 -0.0252 0.038 Uiso 1 1 calc R
C43 C 1.1383(6) 0.2752(6) -0.0038(5) 0.0278(17) Uani 1 1 d .
C44 C 1.1404(6) 0.3646(6) 0.0719(5) 0.0293(17) Uani 1 1 d .
H44 H 1.1168 0.4132 0.0525 0.035 Uiso 1 1 calc R
C45 C 1.0846(6) 0.2485(7) -0.1203(5) 0.0289(17) Uani 1 1 d .
H45A H 1.1003 0.3230 -0.1294 0.035 Uiso 1 1 calc R
H45B H 1.1223 0.2172 -0.1608 0.035 Uiso 1 1 calc R
C46 C 0.9112(7) 0.0399(7) -0.1983(5) 0.0323(18) Uani 1 1 d .
H46 H 0.9629 0.0142 -0.2082 0.039 Uiso 1 1 calc R
C47 C 0.7904(7) -0.0440(7) -0.2252(5) 0.0318(18) Uani 1 1 d .
H47 H 0.7615 -0.1263 -0.2524 0.038 Uiso 1 1 calc R
C48 C 0.8804(7) 0.1975(7) -0.1458(5) 0.0345(19) Uani 1 1 d .
H48 H 0.9111 0.2802 -0.1188 0.041 Uiso 1 1 calc R
C49 C 0.7584(7) 0.1140(6) -0.1737(5) 0.0273(17) Uani 1 1 d .
H49 H 0.7074 0.1412 -0.1660 0.033 Uiso 1 1 calc R
C50 C 0.7124(6) -0.0085(6) -0.2126(5) 0.0217(15) Uani 1 1 d .
C51 C 0.5852(6) -0.0980(6) -0.2291(5) 0.0224(16) Uani 1 1 d .
C52 C 0.5388(6) -0.2220(7) -0.2638(5) 0.0279(17) Uani 1 1 d .
H52 H 0.5853 -0.2511 -0.2839 0.034 Uiso 1 1 calc R
C53 C 0.4247(7) -0.3009(6) -0.2681(5) 0.0268(17) Uani 1 1 d .
H53 H 0.3946 -0.3835 -0.2906 0.032 Uiso 1 1 calc R
C55 C 0.3942(6) -0.1450(6) -0.2157(5) 0.0269(17) Uani 1 1 d .
H55 H 0.3427 -0.1203 -0.2021 0.032 Uiso 1 1 calc R
C56 C 0.5071(6) -0.0616(7) -0.2095(5) 0.0267(17) Uani 1 1 d .
H56 H 0.5320 0.0195 -0.1922 0.032 Uiso 1 1 calc R
C58 C 0.9644(6) 0.0324(6) 0.2986(5) 0.0269(17) Uani 1 1 d .
H58 H 0.9404 -0.0478 0.2866 0.032 Uiso 1 1 calc R
C60 C 0.3932(7) 0.0983(6) 0.6460(5) 0.0314(18) Uani 1 1 d .
H60A H 0.4078 0.1636 0.6212 0.038 Uiso 1 1 calc R
H60B H 0.3083 0.0487 0.6348 0.038 Uiso 1 1 calc R
C61 C 0.4332(6) 0.0232(6) 0.5883(5) 0.0265(16) Uani 1 1 d .
H61A H 0.4203 -0.0408 0.6144 0.032 Uiso 1 1 calc R
H61B H 0.3873 -0.0139 0.5149 0.032 Uiso 1 1 calc R
C62 C 0.4011(7) 0.1857(7) 0.8147(6) 0.0368(19) Uani 1 1 d .
H62A H 0.3175 0.1215 0.7939 0.044 Uiso 1 1 calc R
H62B H 0.4048 0.2555 0.8038 0.044 Uiso 1 1 calc R
C63 C 0.4600(7) 0.2187(7) 0.9268(6) 0.038(2) Uani 1 1 d .
H63A H 0.5401 0.2904 0.9508 0.046 Uiso 1 1 calc R
H63B H 0.4148 0.2361 0.9678 0.046 Uiso 1 1 calc R
C64 C 0.4811(7) 0.1215(7) 1.0408(6) 0.041(2) Uani 1 1 d .
H64A H 0.4065 0.0946 1.0558 0.049 Uiso 1 1 calc R
H64B H 0.5403 0.2033 1.0899 0.049 Uiso 1 1 calc R
C65 C 0.5228(6) 0.0379(7) 1.0498(6) 0.0353(19) Uani 1 1 d .
H65A H 0.5260 0.0290 1.1167 0.042 Uiso 1 1 calc R
H65B H 0.4685 -0.0416 0.9954 0.042 Uiso 1 1 calc R
C69 C 0.9069(8) 0.5193(7) 0.9033(6) 0.041(2) Uani 1 1 d .
H69A H 0.8730 0.5546 0.8673 0.049 Uiso 1 1 calc R
H69B H 0.9874 0.5829 0.9490 0.049 Uiso 1 1 calc R
C70 C 0.8651(7) 0.3068(6) 1.1379(5) 0.0328(18) Uani 1 1 d .
H70A H 0.9427 0.3719 1.1879 0.039 Uiso 1 1 calc R
H70B H 0.8143 0.2672 1.1758 0.039 Uiso 1 1 calc R
C71 C 0.8114(7) 0.3579(7) 1.0802(6) 0.0383(19) Uani 1 1 d .
H71A H 0.7333 0.2930 1.0309 0.046 Uiso 1 1 calc R
H71B H 0.8010 0.4142 1.1286 0.046 Uiso 1 1 calc R
C73 C 0.8313(7) 0.4604(7) 0.9647(6) 0.041(2) Uani 1 1 d .
H73A H 0.8197 0.5181 1.0096 0.050 Uiso 1 1 calc R
H73B H 0.7534 0.3922 0.9176 0.050 Uiso 1 1 calc R
C74 C 0.6406(7) -0.0932(7) 1.0179(5) 0.0306(18) Uani 1 1 d .
H74 H 0.5598 -0.1400 1.0100 0.037 Uiso 1 1 calc R
C75 C 0.7052(6) -0.1466(6) 1.0077(5) 0.0250(16) Uani 1 1 d .
C76 C 0.6963(6) 0.0313(6) 1.0401(5) 0.0260(17) Uani 1 1 d .
C77 C 0.8173(6) 0.1009(6) 1.0568(5) 0.0247(16) Uani 1 1 d .
C78 C 0.8824(7) 0.0465(7) 1.0487(5) 0.0349(19) Uani 1 1 d .
H78 H 0.9640 0.0934 1.0597 0.042 Uiso 1 1 calc R
C79 C 0.8273(7) -0.0748(7) 1.0249(5) 0.0348(19) Uani 1 1 d .
H79 H 0.8716 -0.1104 1.0199 0.042 Uiso 1 1 calc R
C80 C 0.8755(7) 0.5498(7) 0.5123(6) 0.047(2) Uani 1 1 d .
H80A H 0.8525 0.5472 0.5734 0.070 Uiso 1 1 calc R
H80B H 0.8471 0.5903 0.4795 0.070 Uiso 1 1 calc R
H80C H 0.9611 0.5930 0.5314 0.070 Uiso 1 1 calc R
C81 C 0.8232(7) 0.4259(8) 0.4398(7) 0.042(2) Uani 1 1 d .
C82 C 0.0634(7) 0.9137(8) 0.5042(6) 0.051(2) Uani 1 1 d .
H82A H 0.1076 0.9373 0.4579 0.077 Uiso 1 1 calc R
H82B H 0.0949 0.8799 0.5435 0.077 Uiso 1 1 calc R
H82C H 0.0705 0.9835 0.5509 0.077 Uiso 1 1 calc R
C83 C -0.0609(9) 0.8242(8) 0.4447(7) 0.044(2) Uani 1 1 d .
C84 C 0.0421(8) 0.6978(8) 0.2196(7) 0.062(3) Uani 1 1 d .
H84A H 0.1216 0.7690 0.2464 0.093 Uiso 1 1 calc R
H84B H 0.0361 0.6384 0.1609 0.093 Uiso 1 1 calc R
H84C H 0.0251 0.6649 0.2727 0.093 Uiso 1 1 calc R
C85 C -0.0430(8) 0.7294(7) 0.1874(6) 0.044(2) Uani 1 1 d .
C86 C 0.6476(7) -0.2804(6) 0.9794(5) 0.0337(19) Uani 1 1 d .
H86A H 0.6977 -0.2970 1.0220 0.040 Uiso 1 1 calc R
H86B H 0.5706 -0.3156 0.9903 0.040 Uiso 1 1 calc R
C87 C 0.6177(8) 0.4404(9) 0.2472(7) 0.063(3) Uani 1 1 d .
H87A H 0.6702 0.5121 0.3086 0.094 Uiso 1 1 calc R
H87B H 0.6643 0.4206 0.2112 0.094 Uiso 1 1 calc R
H87C H 0.5682 0.3743 0.2666 0.094 Uiso 1 1 calc R
C88 C 0.5422(9) 0.4622(8) 0.1792(7) 0.053(2) Uani 1 1 d .
F1 F 0.2286(4) 0.3994(4) 0.5719(3) 0.0567(13) Uani 1 1 d .
F2 F 0.3386(4) 0.4033(4) 0.7134(3) 0.0450(12) Uani 1 1 d .
F3 F 0.2720(4) 0.2555(5) 0.5555(4) 0.0599(14) Uani 1 1 d .
F4 F 0.1937(4) 0.2097(4) 0.6807(3) 0.0492(12) Uani 1 1 d .
F5 F 0.0841(4) 0.2051(4) 0.5383(3) 0.0442(12) Uani 1 1 d .
F6 F 0.0901(4) 0.5350(4) 0.3472(3) 0.0567(14) Uani 1 1 d .
F7 F 0.1280(4) 0.5618(4) 0.5163(4) 0.0545(13) Uani 1 1 d .
F8 F 0.1240(4) 0.7048(4) 0.4611(3) 0.0521(13) Uani 1 1 d .
F9 F 0.2625(4) 0.5700(4) 0.4399(4) 0.0522(13) Uani 1 1 d .
F10 F 0.2604(4) 0.7140(4) 0.3862(3) 0.0481(12) Uani 1 1 d .
F11 F 0.2982(4) 0.7389(4) 0.5548(3) 0.0574(14) Uani 1 1 d .
F12 F 0.0175(5) 0.7220(4) 0.7943(4) 0.0650(15) Uani 1 1 d .
F13 F 0.1268(5) 0.8255(5) 0.7074(4) 0.0684(16) Uani 1 1 d .
F14 F 0.1797(5) 0.9105(5) 0.8785(4) 0.0674(16) Uani 1 1 d .
F15 F 0.1058(4) 0.9803(4) 0.7759(4) 0.0474(12) Uani 1 1 d .
F16 F -0.0049(5) 0.8767(5) 0.8611(4) 0.0676(16) Uani 1 1 d .
F17 F -0.0564(4) 0.7927(5) 0.6891(4) 0.0693(16) Uani 1 1 d .
F18 F 0.3071(5) 0.0840(6) 0.3969(4) 0.0769(18) Uani 1 1 d .
F19 F 0.3865(5) 0.1846(4) 0.2965(4) 0.0582(14) Uani 1 1 d .
F20 F 0.4022(5) 0.0312(5) 0.2131(4) 0.0582(14) Uani 1 1 d .
F21 F 0.3227(4) -0.0706(4) 0.3115(3) 0.0423(11) Uani 1 1 d .
F22 F 0.4840(4) 0.1187(4) 0.3854(4) 0.0568(14) Uani 1 1 d .
F23 F 0.2247(4) -0.0047(4) 0.2234(4) 0.0594(15) Uani 1 1 d .
F24 F 0.1486(4) 0.3504(4) 0.6948(3) 0.0421(11) Uani 1 1 d .
N1 N 0.5980(5) -0.4287(5) 0.6676(4) 0.0259(14) Uani 1 1 d .
N2 N 0.7818(7) 0.3285(7) 0.3837(6) 0.057(2) Uani 1 1 d .
N3 N 0.4865(8) 0.4835(6) 0.1282(7) 0.071(3) Uani 1 1 d .
N4 N -0.1137(7) 0.7510(7) 0.1642(6) 0.066(2) Uani 1 1 d .
N5 N -0.1611(7) 0.7513(7) 0.3980(6) 0.059(2) Uani 1 1 d .
N6 N 0.3568(5) -0.2622(5) -0.2411(4) 0.0234(13) Uani 1 1 d .
N7 N 0.9536(5) 0.1584(5) -0.1578(4) 0.0292(15) Uani 1 1 d .
N8 N 1.1146(5) 0.2297(5) 0.3249(4) 0.0266(14) Uani 1 1 d .
N9 N 0.5158(5) -0.1960(5) 0.2406(4) 0.0236(13) Uani 1 1 d .
O1 O 0.5053(5) -0.4846(4) 0.3989(4) 0.0349(12) Uani 1 1 d .
O2 O 0.5964(4) -0.3096(4) 0.5337(3) 0.0286(11) Uani 1 1 d .
O3 O 0.6240(6) -0.4920(5) 0.8975(4) 0.0506(16) Uani 1 1 d .
O4 O 0.6326(4) -0.3320(4) 0.8687(3) 0.0303(12) Uani 1 1 d .
O5 O 0.5572(4) 0.0995(4) 0.6028(3) 0.0288(11) Uani 1 1 d .
O6 O 0.4586(4) 0.1463(4) 0.7528(4) 0.0330(12) Uani 1 1 d .
O7 O 0.4647(5) 0.1189(4) 0.9381(4) 0.0355(13) Uani 1 1 d .
O8 O 0.8784(4) 0.2213(4) 1.0674(3) 0.0318(12) Uani 1 1 d .
O9 O 0.6391(4) 0.0912(4) 1.0398(4) 0.0340(12) Uani 1 1 d .
O10 O 0.7786(4) 0.2447(4) 0.6346(4) 0.0307(12) Uani 1 1 d .
O11 O 0.8867(4) 0.4197(4) 1.0257(4) 0.0341(12) Uani 1 1 d .
O12 O 0.9086(5) 0.4265(5) 0.8303(4) 0.0421(14) Uani 1 1 d .
P1 P 0.21188(18) 0.30379(18) 0.62474(14) 0.0293(5) Uani 1 1 d .
P2 P 0.19389(18) 0.63874(17) 0.45156(15) 0.0305(5) Uani 1 1 d .
P3 P 0.35469(19) 0.05807(19) 0.30514(15) 0.0332(5) Uani 1 1 d .
P4 P 0.0601(2) 0.85026(19) 0.78411(17) 0.0383(5) Uani 1 1 d .

loop_
_atom_site_aniso_label
_atom_site_aniso_U_11
_atom_site_aniso_U_22
_atom_site_aniso_U_33
_atom_site_aniso_U_23
_atom_site_aniso_U_13
_atom_site_aniso_U_12
C32 0.024(4) 0.026(4) 0.014(3) 0.002(3) 0.001(3) 0.013(3)
C1 0.045(5) 0.029(4) 0.028(4) 0.004(4) 0.008(4) 0.026(4)
C2 0.029(4) 0.021(4) 0.028(4) 0.005(3) 0.005(3) 0.009(3)
C3 0.043(5) 0.031(4) 0.028(4) 0.014(3) 0.013(4) 0.024(4)
C4 0.042(5) 0.022(4) 0.039(5) 0.012(3) 0.017(4) 0.018(4)
C5 0.042(5) 0.016(4) 0.028(4) 0.004(3) 0.016(4) 0.010(4)
C6 0.041(5) 0.027(4) 0.023(4) 0.012(3) 0.013(3) 0.022(4)
C7 0.025(4) 0.018(4) 0.034(4) 0.008(3) 0.014(3) 0.013(3)
C8 0.048(5) 0.029(4) 0.026(4) 0.010(3) 0.013(4) 0.022(4)
C9 0.037(5) 0.028(4) 0.013(4) 0.005(3) 0.003(3) 0.018(4)
C10 0.035(5) 0.025(4) 0.012(3) 0.004(3) 0.000(3) 0.012(4)
C11 0.032(5) 0.030(4) 0.012(3) 0.000(3) 0.001(3) 0.015(4)
C12 0.032(5) 0.028(4) 0.014(3) 0.008(3) 0.004(3) 0.016(4)
C13 0.026(4) 0.030(4) 0.018(4) 0.005(3) 0.005(3) 0.012(4)
C14 0.035(5) 0.018(4) 0.021(4) 0.010(3) 0.007(3) 0.016(4)
C18 0.034(5) 0.030(4) 0.029(4) 0.012(3) 0.008(3) 0.014(4)
C19 0.038(5) 0.022(4) 0.038(5) 0.015(4) 0.015(4) 0.008(4)
C20 0.028(4) 0.020(4) 0.023(4) 0.001(3) 0.003(3) 0.011(3)
C21 0.029(4) 0.017(4) 0.035(4) 0.006(3) 0.007(3) 0.008(3)
C22 0.023(4) 0.030(4) 0.017(4) -0.002(3) 0.003(3) 0.010(3)
C23 0.024(4) 0.026(4) 0.019(4) 0.000(3) 0.009(3) 0.005(3)
C24 0.020(4) 0.026(4) 0.024(4) 0.003(3) 0.008(3) 0.006(3)
C25 0.029(4) 0.021(4) 0.027(4) 0.010(3) 0.006(3) 0.012(3)
C26 0.029(4) 0.027(4) 0.027(4) 0.006(3) 0.007(3) 0.012(4)
C27 0.034(5) 0.021(4) 0.020(4) -0.005(3) 0.004(3) 0.010(4)
C28 0.036(5) 0.032(5) 0.033(4) 0.009(4) 0.009(4) 0.021(4)
C30 0.033(5) 0.020(4) 0.016(4) 0.001(3) 0.005(3) 0.013(4)
C31 0.030(4) 0.028(4) 0.023(4) 0.007(3) 0.012(3) 0.020(4)
C33 0.025(4) 0.028(4) 0.017(4) 0.008(3) 0.007(3) 0.018(4)
C34 0.027(4) 0.025(4) 0.014(3) 0.007(3) 0.006(3) 0.015(3)
C35 0.034(5) 0.018(4) 0.016(4) 0.002(3) 0.004(3) 0.014(4)
C36 0.034(5) 0.026(4) 0.021(4) 0.007(3) 0.011(3) 0.017(4)
C37 0.030(4) 0.021(4) 0.015(4) 0.008(3) 0.003(3) 0.013(4)
C38 0.022(4) 0.034(4) 0.026(4) 0.004(3) 0.006(3) 0.014(4)
C39 0.027(4) 0.026(4) 0.028(4) 0.007(3) 0.005(3) 0.015(4)
C40 0.023(4) 0.023(4) 0.023(4) -0.001(3) 0.005(3) 0.005(3)
C41 0.026(4) 0.024(4) 0.034(4) 0.002(3) 0.008(3) 0.013(4)
C42 0.031(5) 0.032(4) 0.030(4) 0.003(3) 0.008(4) 0.019(4)
C43 0.016(4) 0.024(4) 0.027(4) 0.003(3) 0.007(3) 0.003(3)
C44 0.030(4) 0.019(4) 0.031(4) 0.005(3) 0.010(3) 0.009(3)
C45 0.031(5) 0.029(4) 0.022(4) 0.008(3) 0.006(3) 0.014(4)
C46 0.042(5) 0.030(5) 0.030(4) 0.007(3) 0.009(4) 0.026(4)
C47 0.035(5) 0.029(4) 0.025(4) 0.001(3) 0.005(4) 0.019(4)
C48 0.044(5) 0.039(5) 0.017(4) 0.008(4) 0.010(4) 0.022(4)
C49 0.038(5) 0.027(4) 0.024(4) 0.013(3) 0.011(3) 0.020(4)
C50 0.030(4) 0.024(4) 0.008(3) 0.003(3) -0.001(3) 0.015(3)
C51 0.032(4) 0.023(4) 0.011(3) 0.003(3) 0.004(3) 0.016(3)
C52 0.035(5) 0.038(5) 0.020(4) 0.012(3) 0.009(3) 0.026(4)
C53 0.040(5) 0.015(4) 0.022(4) 0.005(3) 0.007(3) 0.014(4)
C55 0.030(5) 0.031(5) 0.028(4) 0.009(3) 0.007(3) 0.025(4)
C56 0.022(4) 0.027(4) 0.023(4) 0.005(3) 0.003(3) 0.011(4)
C58 0.030(5) 0.024(4) 0.024(4) 0.006(3) 0.003(3) 0.015(4)
C60 0.034(5) 0.030(4) 0.033(4) 0.015(3) 0.007(4) 0.019(4)
C61 0.022(4) 0.019(4) 0.028(4) 0.011(3) 0.001(3) 0.005(3)
C62 0.052(5) 0.039(5) 0.043(5) 0.020(4) 0.026(4) 0.035(5)
C63 0.042(5) 0.046(5) 0.036(5) 0.014(4) 0.013(4) 0.033(4)
C64 0.040(5) 0.054(6) 0.034(5) 0.010(4) 0.011(4) 0.032(5)
C65 0.036(5) 0.053(5) 0.031(4) 0.024(4) 0.019(4) 0.028(4)
C69 0.060(6) 0.025(4) 0.035(5) 0.006(4) 0.016(4) 0.024(4)
C70 0.037(5) 0.027(4) 0.027(4) 0.003(3) 0.015(4) 0.014(4)
C71 0.041(5) 0.034(5) 0.043(5) 0.013(4) 0.021(4) 0.022(4)
C73 0.048(6) 0.029(5) 0.045(5) 0.011(4) 0.012(4) 0.022(4)
C74 0.036(5) 0.033(5) 0.021(4) 0.004(3) 0.005(3) 0.021(4)
C75 0.031(5) 0.026(4) 0.015(4) 0.005(3) 0.001(3) 0.017(4)
C76 0.024(4) 0.032(5) 0.019(4) 0.003(3) 0.000(3) 0.018(4)
C77 0.028(4) 0.022(4) 0.017(4) 0.001(3) -0.005(3) 0.014(4)
C78 0.030(5) 0.047(5) 0.022(4) 0.006(4) 0.007(3) 0.020(4)
C79 0.045(5) 0.048(6) 0.018(4) 0.008(4) 0.007(4) 0.033(5)
C80 0.043(5) 0.042(5) 0.050(5) 0.011(4) 0.014(4) 0.023(4)
C81 0.039(5) 0.047(6) 0.048(5) 0.023(5) 0.018(4) 0.026(5)
C82 0.048(6) 0.053(6) 0.052(6) 0.019(5) 0.006(5) 0.030(5)
C83 0.056(6) 0.041(5) 0.041(5) 0.009(4) 0.018(5) 0.034(5)
C84 0.055(7) 0.053(6) 0.065(6) 0.006(5) -0.005(5) 0.034(5)
C85 0.069(7) 0.027(5) 0.036(5) 0.003(4) 0.015(5) 0.032(5)
C86 0.052(5) 0.033(5) 0.015(4) 0.003(3) 0.007(4) 0.027(4)
C87 0.067(7) 0.077(7) 0.050(6) 0.007(5) 0.019(5) 0.050(6)
C88 0.063(7) 0.041(6) 0.052(6) 0.013(5) 0.015(5) 0.029(5)
F1 0.076(4) 0.045(3) 0.045(3) 0.023(2) 0.012(3) 0.029(3)
F2 0.034(3) 0.042(3) 0.040(3) 0.004(2) 0.002(2) 0.015(2)
F3 0.057(3) 0.069(4) 0.054(3) 0.002(3) 0.028(3) 0.041(3)
F4 0.069(3) 0.038(3) 0.042(3) 0.020(2) 0.010(2) 0.030(3)
F5 0.046(3) 0.041(3) 0.025(2) 0.004(2) 0.006(2) 0.015(2)
F6 0.056(3) 0.031(3) 0.050(3) -0.007(2) -0.016(2) 0.020(3)
F7 0.054(3) 0.061(3) 0.071(3) 0.045(3) 0.035(3) 0.033(3)
F8 0.078(4) 0.058(3) 0.051(3) 0.025(2) 0.033(3) 0.052(3)
F9 0.051(3) 0.057(3) 0.061(3) 0.016(3) 0.015(3) 0.042(3)
F10 0.050(3) 0.062(3) 0.037(3) 0.030(2) 0.020(2) 0.026(3)
F11 0.072(4) 0.040(3) 0.023(2) 0.005(2) -0.006(2) 0.013(3)
F12 0.071(4) 0.032(3) 0.094(4) 0.029(3) 0.017(3) 0.029(3)
F13 0.094(4) 0.088(4) 0.072(4) 0.034(3) 0.047(3) 0.076(4)
F14 0.063(4) 0.055(3) 0.061(3) 0.016(3) -0.014(3) 0.029(3)
F15 0.048(3) 0.036(3) 0.074(3) 0.028(2) 0.026(3) 0.029(2)
F16 0.106(5) 0.076(4) 0.085(4) 0.057(3) 0.072(4) 0.069(4)
F17 0.054(4) 0.061(4) 0.061(3) 0.004(3) -0.016(3) 0.027(3)
F18 0.126(5) 0.124(5) 0.049(3) 0.041(3) 0.056(3) 0.104(5)
F19 0.083(4) 0.039(3) 0.053(3) 0.012(2) 0.001(3) 0.042(3)
F20 0.092(4) 0.071(4) 0.049(3) 0.032(3) 0.046(3) 0.059(3)
F21 0.043(3) 0.039(3) 0.054(3) 0.020(2) 0.017(2) 0.027(2)
F22 0.050(3) 0.041(3) 0.054(3) 0.003(2) -0.013(2) 0.023(3)
F23 0.045(3) 0.051(3) 0.061(3) 0.004(3) -0.014(3) 0.028(3)
F24 0.040(3) 0.053(3) 0.031(2) -0.001(2) 0.012(2) 0.031(2)
N1 0.033(4) 0.021(3) 0.032(4) 0.014(3) 0.015(3) 0.017(3)
N2 0.049(5) 0.050(5) 0.076(6) 0.015(5) 0.021(4) 0.032(4)
N3 0.080(7) 0.027(4) 0.080(6) -0.001(4) -0.006(5) 0.030(5)
N4 0.081(6) 0.054(5) 0.062(5) -0.003(4) 0.006(5) 0.052(5)
N5 0.062(6) 0.052(5) 0.060(5) 0.015(4) 0.012(4) 0.034(5)
N6 0.029(4) 0.022(3) 0.015(3) 0.004(2) 0.002(3) 0.014(3)
N7 0.033(4) 0.026(4) 0.021(3) 0.007(3) 0.008(3) 0.011(3)
N8 0.027(4) 0.027(4) 0.016(3) 0.004(3) 0.003(3) 0.011(3)
N9 0.022(3) 0.026(4) 0.016(3) 0.004(3) 0.002(3) 0.011(3)
O1 0.042(3) 0.030(3) 0.025(3) 0.003(2) 0.004(2) 0.020(3)
O2 0.046(3) 0.026(3) 0.022(2) 0.012(2) 0.013(2) 0.023(3)
O3 0.088(5) 0.044(4) 0.033(3) 0.017(3) 0.021(3) 0.043(4)
O4 0.042(3) 0.026(3) 0.023(3) 0.006(2) 0.006(2) 0.021(3)
O5 0.023(3) 0.021(3) 0.035(3) 0.004(2) 0.006(2) 0.012(2)
O6 0.033(3) 0.042(3) 0.031(3) 0.012(2) 0.009(2) 0.025(3)
O7 0.052(4) 0.036(3) 0.032(3) 0.016(2) 0.018(3) 0.030(3)
O8 0.030(3) 0.030(3) 0.031(3) 0.008(2) 0.011(2) 0.015(3)
O9 0.024(3) 0.033(3) 0.042(3) 0.009(2) 0.006(2) 0.017(3)
O10 0.029(3) 0.026(3) 0.032(3) 0.006(2) 0.005(2) 0.014(2)
O11 0.038(3) 0.031(3) 0.036(3) 0.013(2) 0.013(2) 0.020(3)
O12 0.062(4) 0.037(3) 0.033(3) 0.013(3) 0.016(3) 0.031(3)
P1 0.0384(12) 0.0267(11) 0.0234(10) 0.0054(8) 0.0106(9) 0.0197(10)
P2 0.0376(12) 0.0243(11) 0.0249(10) 0.0058(8) 0.0093(9) 0.0152(10)
P3 0.0486(14) 0.0380(12) 0.0220(10) 0.0080(9) 0.0113(9) 0.0313(11)
P4 0.0438(14) 0.0293(12) 0.0428(13) 0.0105(10) 0.0101(11) 0.0230(11)

loop_
_atom_type_symbol
_atom_type_description
_atom_type_scat_dispersion_real
_atom_type_scat_dispersion_imag
_atom_type_scat_source
C C 0.0033 0.0016 'International Tables Vol C Tables 4.2.6.8 and 6.1.1.4'
H H 0.0000 0.0000 'International Tables Vol C Tables 4.2.6.8 and 6.1.1.4'
N N 0.0061 0.0033 'International Tables Vol C Tables 4.2.6.8 and 6.1.1.4'
O O 0.0106 0.0060 'International Tables Vol C Tables 4.2.6.8 and 6.1.1.4'
F F 0.0171 0.0103 'International Tables Vol C Tables 4.2.6.8 and 6.1.1.4'
P P 0.1023 0.0942 'International Tables Vol C Tables 4.2.6.8 and 6.1.1.4'

loop_
_geom_angle_atom_site_label_1
_geom_angle_atom_site_label_2
_geom_angle_atom_site_label_3
_geom_angle
C31 C32 C58 116.0(6)
C31 C32 C34 122.8(6)
C58 C32 C34 121.1(6)
O3 C1 O4 123.9(6)
O3 C1 C2 122.9(6)
O4 C1 C2 113.2(6)
N1 C2 C3 124.4(6)
N1 C2 C1 118.5(6)
C3 C2 C1 117.2(7)
C4 C3 C2 119.2(7)
C4 C3 H3 120.4
C2 C3 H3 120.4
C3 C4 C5 117.9(6)
C3 C4 H4 121.0
C5 C4 H4 121.0
C4 C5 C6 119.3(6)
C4 C5 H5 120.3
C6 C5 H5 120.3
N1 C6 C5 123.7(6)
N1 C6 C7 119.2(6)
C5 C6 C7 117.1(6)
O1 C7 O2 123.4(6)
O1 C7 C6 121.9(6)
O2 C7 C6 114.6(6)
O2 C8 C9 110.8(5)
O2 C8 H8A 109.5
C9 C8 H8A 109.5
O2 C8 H8B 109.5
C9 C8 H8B 109.5
H8A C8 H8B 108.1
C11 C9 C10 121.3(7)
C11 C9 C8 119.5(6)
C10 C9 C8 119.1(7)
C9 C10 C12 119.7(7)
C9 C10 H10 120.2
C12 C10 H10 120.2
C9 C11 C13 119.5(7)
C9 C11 H11 120.3
C13 C11 H11 120.3
O5 C12 C10 125.1(6)
O5 C12 C14 115.9(6)
C10 C12 C14 119.0(6)
C14 C13 C11 120.2(7)
C14 C13 H13 119.9
C11 C13 H13 119.9
O10 C14 C13 126.2(6)
O10 C14 C12 113.5(6)
C13 C14 C12 120.2(6)
O10 C18 C19 106.4(6)
O10 C18 H18A 110.5
C19 C18 H18A 110.5
O10 C18 H18B 110.5
C19 C18 H18B 110.5
H18A C18 H18B 108.6
O12 C19 C18 106.9(6)
O12 C19 H19A 110.3
C18 C19 H19A 110.3
O12 C19 H19B 110.3
C18 C19 H19B 110.3
H19A C19 H19B 108.6
N6 C20 C27 108.9(5)
N6 C20 H20A 109.9
C27 C20 H20A 109.9
N6 C20 H20B 109.9
C27 C20 H20B 109.9
H20A C20 H20B 108.3
C27 C21 C22 120.4(7)
C27 C21 H21 119.8
C22 C21 H21 119.8
C24 C22 C21 119.7(6)
C24 C22 H22 120.1
C21 C22 H22 120.1
N9 C23 C24 109.4(5)
N9 C23 H23A 109.8
C24 C23 H23A 109.8
N9 C23 H23B 109.8
C24 C23 H23B 109.8
H23A C23 H23B 108.2
C25 C24 C22 119.4(6)
C25 C24 C23 121.1(6)
C22 C24 C23 119.3(6)
C24 C25 C26 121.5(7)
C24 C25 H25 119.2
C26 C25 H25 119.2
C27 C26 C25 119.6(6)
C27 C26 H26 120.2
C25 C26 H26 120.2
C21 C27 C26 119.4(6)
C21 C27 C20 120.3(7)
C26 C27 C20 120.1(6)
N8 C28 C58 119.8(7)
N8 C28 H28 120.1
C58 C28 H28 120.1
N8 C30 C31 119.4(7)
N8 C30 H30 120.3
C31 C30 H30 120.3
C30 C31 C32 121.4(6)
C30 C31 H31 119.3
C32 C31 H31 119.3
C37 C33 C34 120.9(6)
C37 C33 H33 119.6
C34 C33 H33 119.6
C35 C34 C33 117.1(6)
C35 C34 C32 122.2(6)
C33 C34 C32 120.7(6)
C36 C35 C34 120.7(6)
C36 C35 H35 119.6
C34 C35 H35 119.6
N9 C36 C35 120.9(6)
N9 C36 H36 119.5
C35 C36 H36 119.5
N9 C37 C33 121.3(6)
N9 C37 H37 119.4
C33 C37 H37 119.4
N8 C38 C40 107.6(5)
N8 C38 H38A 110.2
C40 C38 H38A 110.2
N8 C38 H38B 110.2
C40 C38 H38B 110.2
H38A C38 H38B 108.5
C42 C39 C40 121.2(7)
C42 C39 H39 119.4
C40 C39 H39 119.4
C39 C40 C41 120.1(6)
C39 C40 C38 120.3(6)
C41 C40 C38 119.4(6)
C44 C41 C40 119.3(6)
C44 C41 H41 120.4
C40 C41 H41 120.4
C39 C42 C43 118.5(6)
C39 C42 H42 120.7
C43 C42 H42 120.7
C44 C43 C42 120.1(6)
C44 C43 C45 119.7(6)
C42 C43 C45 120.2(6)
C41 C44 C43 120.6(7)
C41 C44 H44 119.7
C43 C44 H44 119.7
N7 C45 C43 110.1(5)
N7 C45 H45A 109.6
C43 C45 H45A 109.6
N7 C45 H45B 109.6
C43 C45 H45B 109.6
H45A C45 H45B 108.1
N7 C46 C47 119.7(7)
N7 C46 H46 120.2
C47 C46 H46 120.2
C50 C47 C46 121.3(7)
C50 C47 H47 119.4
C46 C47 H47 119.4
N7 C48 C49 119.7(7)
N7 C48 H48 120.2
C49 C48 H48 120.2
C50 C49 C48 120.6(7)
C50 C49 H49 119.7
C48 C49 H49 119.7
C47 C50 C49 117.6(7)
C47 C50 C51 121.3(6)
C49 C50 C51 120.8(6)
C52 C51 C56 117.0(7)
C52 C51 C50 121.4(6)
C56 C51 C50 121.6(6)
C53 C52 C51 119.8(6)
C53 C52 H52 120.1
C51 C52 H52 120.1
N6 C53 C52 121.3(6)
N6 C53 H53 119.3
C52 C53 H53 119.3
N6 C55 C56 120.7(6)
N6 C55 H55 119.7
C56 C55 H55 119.7
C55 C56 C51 120.0(7)
C55 C56 H56 120.0
C51 C56 H56 120.0
C28 C58 C32 121.2(7)
C28 C58 H58 119.4
C32 C58 H58 119.4
O6 C60 C61 108.0(5)
O6 C60 H60A 110.1
C61 C60 H60A 110.1
O6 C60 H60B 110.1
C61 C60 H60B 110.1
H60A C60 H60B 108.4
O5 C61 C60 108.8(5)
O5 C61 H61A 109.9
C60 C61 H61A 109.9
O5 C61 H61B 109.9
C60 C61 H61B 109.9
H61A C61 H61B 108.3
O6 C62 C63 110.4(6)
O6 C62 H62A 109.6
C63 C62 H62A 109.6
O6 C62 H62B 109.6
C63 C62 H62B 109.6
H62A C62 H62B 108.1
O7 C63 C62 108.0(6)
O7 C63 H63A 110.1
C62 C63 H63A 110.1
O7 C63 H63B 110.1
C62 C63 H63B 110.1
H63A C63 H63B 108.4
O7 C64 C65 107.4(6)
O7 C64 H64A 110.2
C65 C64 H64A 110.2
O7 C64 H64B 110.2
C65 C64 H64B 110.2
H64A C64 H64B 108.5
O9 C65 C64 106.9(6)
O9 C65 H65A 110.3
C64 C65 H65A 110.3
O9 C65 H65B 110.3
C64 C65 H65B 110.3
H65A C65 H65B 108.6
O12 C69 C73 106.8(6)
O12 C69 H69A 110.4
C73 C69 H69A 110.4
O12 C69 H69B 110.4
C73 C69 H69B 110.4
H69A C69 H69B 108.6
O8 C70 C71 110.4(5)
O8 C70 H70A 109.6
C71 C70 H70A 109.6
O8 C70 H70B 109.6
C71 C70 H70B 109.6
H70A C70 H70B 108.1
O11 C71 C70 110.5(6)
O11 C71 H71A 109.5
C70 C71 H71A 109.6
O11 C71 H71B 109.5
C70 C71 H71B 109.5
H71A C71 H71B 108.1
O11 C73 C69 110.5(6)
O11 C73 H73A 109.5
C69 C73 H73A 109.5
O11 C73 H73B 109.5
C69 C73 H73B 109.5
H73A C73 H73B 108.1
C75 C74 C76 120.0(7)
C75 C74 H74 120.0
C76 C74 H74 120.0
C74 C75 C79 119.4(7)
C74 C75 C86 121.6(7)
C79 C75 C86 118.9(6)
O9 C76 C77 115.1(6)
O9 C76 C74 125.1(7)
C77 C76 C74 119.6(6)
C76 C77 O8 124.2(6)
C76 C77 C78 119.9(7)
O8 C77 C78 115.2(7)
C79 C78 C77 120.1(7)
C79 C78 H78 119.9
C77 C78 H78 119.9
C78 C79 C75 120.8(7)
C78 C79 H79 119.6
C75 C79 H79 119.6
C81 C80 H80A 109.5
C81 C80 H80B 109.5
H80A C80 H80B 109.5
C81 C80 H80C 109.5
H80A C80 H80C 109.5
H80B C80 H80C 109.5
N2 C81 C80 179.4(11)
C83 C82 H82A 109.5
C83 C82 H82B 109.5
H82A C82 H82B 109.5
C83 C82 H82C 109.5
H82A C82 H82C 109.5
H82B C82 H82C 109.5
N5 C83 C82 178.9(10)
C85 C84 H84A 109.5
C85 C84 H84B 109.5
H84A C84 H84B 109.5
C85 C84 H84C 109.5
H84A C84 H84C 109.5
H84B C84 H84C 109.5
N4 C85 C84 176.6(11)
O4 C86 C75 107.1(6)
O4 C86 H86A 110.3
C75 C86 H86A 110.3
O4 C86 H86B 110.3
C75 C86 H86B 110.3
H86A C86 H86B 108.6
C88 C87 H87A 109.5
C88 C87 H87B 109.5
H87A C87 H87B 109.5
C88 C87 H87C 109.5
H87A C87 H87C 109.5
H87B C87 H87C 109.5
N3 C88 C87 177.6(11)
C2 N1 C6 115.3(5)
C53 N6 C55 120.8(6)
C53 N6 C20 119.4(6)
C55 N6 C20 119.7(5)
C48 N7 C46 121.2(7)
C48 N7 C45 119.0(6)
C46 N7 C45 119.8(6)
C30 N8 C28 121.9(6)
C30 N8 C38 118.6(6)
C28 N8 C38 119.1(6)
C37 N9 C36 119.1(6)
C37 N9 C23 119.7(6)
C36 N9 C23 121.0(6)
C7 O2 C8 112.5(5)
C1 O4 C86 114.6(5)
C12 O5 C61 118.3(5)
C60 O6 C62 110.8(5)
C64 O7 C63 113.0(5)
C77 O8 C70 120.6(5)
C76 O9 C65 119.5(6)
C14 O10 C18 118.4(5)
C73 O11 C71 110.4(6)
C69 O12 C19 114.5(6)
F3 P1 F1 91.2(3)
F3 P1 F4 90.7(3)
F1 P1 F4 178.1(3)
F3 P1 F5 89.7(3)
F1 P1 F5 90.6(3)
F4 P1 F5 89.7(3)
F3 P1 F2 91.6(3)
F1 P1 F2 89.7(3)
F4 P1 F2 89.9(3)
F5 P1 F2 178.7(3)
F3 P1 F24 178.9(3)
F1 P1 F24 89.5(3)
F4 P1 F24 88.6(2)
F5 P1 F24 89.5(2)
F2 P1 F24 89.2(2)
F11 P2 F8 91.8(3)
F11 P2 F10 90.3(3)
F8 P2 F10 89.5(3)
F11 P2 F7 90.0(3)
F8 P2 F7 91.4(3)
F10 P2 F7 179.0(3)
F11 P2 F6 178.2(3)
F8 P2 F6 89.9(3)
F10 P2 F6 90.0(3)
F7 P2 F6 89.7(3)
F11 P2 F9 89.3(3)
F8 P2 F9 178.9(3)
F10 P2 F9 90.5(3)
F7 P2 F9 88.6(3)
F6 P2 F9 89.0(3)
F18 P3 F20 179.6(3)
F18 P3 F22 90.4(3)
F20 P3 F22 89.5(3)
F18 P3 F19 90.0(3)
F20 P3 F19 90.4(3)
F22 P3 F19 91.5(3)
F18 P3 F23 90.1(3)
F20 P3 F23 89.9(3)
F22 P3 F23 179.1(3)
F19 P3 F23 89.1(3)
F18 P3 F21 91.1(3)
F20 P3 F21 88.5(3)
F22 P3 F21 88.8(2)
F19 P3 F21 178.8(3)
F23 P3 F21 90.5(3)
F16 P4 F17 89.9(3)
F16 P4 F13 179.3(4)
F17 P4 F13 90.6(3)
F16 P4 F14 91.1(3)
F17 P4 F14 178.5(4)
F13 P4 F14 88.5(3)
F16 P4 F12 90.7(3)
F17 P4 F12 91.7(3)
F13 P4 F12 89.9(3)
F14 P4 F12 89.4(3)
F16 P4 F15 89.4(3)
F17 P4 F15 89.6(3)
F13 P4 F15 90.0(3)
F14 P4 F15 89.3(3)
F12 P4 F15 178.7(3)

loop_
_geom_bond_atom_site_label_1
_geom_bond_atom_site_label_2
_geom_bond_distance
C32 C31 1.383(9)
C32 C58 1.393(9)
C32 C34 1.475(9)
C1 O3 1.202(8)
C1 O4 1.341(8)
C1 C2 1.494(9)
C2 N1 1.334(8)
C2 C3 1.372(9)
C3 C4 1.372(9)
C3 H3 0.9300
C4 C5 1.373(9)
C4 H4 0.9300
C5 C6 1.375(9)
C5 H5 0.9300
C6 N1 1.349(8)
C6 C7 1.503(9)
C7 O1 1.203(8)
C7 O2 1.329(7)
C8 O2 1.467(8)
C8 C9 1.512(9)
C8 H8A 0.9700
C8 H8B 0.9700
C9 C11 1.371(10)
C9 C10 1.377(9)
C10 C12 1.397(9)
C10 H10 0.9300
C11 C13 1.394(10)
C11 H11 0.9300
C12 O5 1.369(7)
C12 C14 1.403(9)
C13 C14 1.375(9)
C13 H13 0.9300
C14 O10 1.366(7)
C18 O10 1.430(8)
C18 C19 1.483(9)
C18 H18A 0.9700
C18 H18B 0.9700
C19 O12 1.431(8)
C19 H19A 0.9700
C19 H19B 0.9700
C20 N6 1.502(8)
C20 C27 1.507(9)
C20 H20A 0.9700
C20 H20B 0.9700
C21 C27 1.383(9)
C21 C22 1.400(9)
C21 H21 0.9300
C22 C24 1.387(10)
C22 H22 0.9300
C23 N9 1.482(8)
C23 C24 1.519(9)
C23 H23A 0.9700
C23 H23B 0.9700
C24 C25 1.365(8)
C25 C26 1.389(9)
C25 H25 0.9300
C26 C27 1.387(10)
C26 H26 0.9300
C28 N8 1.332(9)
C28 C58 1.368(10)
C28 H28 0.9300
C30 N8 1.330(8)
C30 C31 1.377(9)
C30 H30 0.9300
C31 H31 0.9300
C33 C37 1.365(9)
C33 C34 1.384(9)
C33 H33 0.9300
C34 C35 1.381(9)
C35 C36 1.374(9)
C35 H35 0.9300
C36 N9 1.351(8)
C36 H36 0.9300
C37 N9 1.348(8)
C37 H37 0.9300
C38 N8 1.503(9)
C38 C40 1.533(9)
C38 H38A 0.9700
C38 H38B 0.9700
C39 C42 1.375(9)
C39 C40 1.375(9)
C39 H39 0.9300
C40 C41 1.378(10)
C41 C44 1.372(9)
C41 H41 0.9300
C42 C43 1.388(10)
C42 H42 0.9300
C43 C44 1.387(9)
C43 C45 1.549(9)
C44 H44 0.9300
C45 N7 1.486(9)
C45 H45A 0.9700
C45 H45B 0.9700
C46 N7 1.338(9)
C46 C47 1.379(10)
C46 H46 0.9300
C47 C50 1.367(9)
C47 H47 0.9300
C48 N7 1.338(9)
C48 C49 1.389(10)
C48 H48 0.9300
C49 C50 1.375(9)
C49 H49 0.9300
C50 C51 1.485(9)
C51 C52 1.392(9)
C51 C56 1.396(9)
C52 C53 1.369(10)
C52 H52 0.9300
C53 N6 1.315(8)
C53 H53 0.9300
C55 N6 1.338(8)
C55 C56 1.363(9)
C55 H55 0.9300
C56 H56 0.9300
C58 H58 0.9300
C60 O6 1.413(8)
C60 C61 1.496(9)
C60 H60A 0.9700
C60 H60B 0.9700
C61 O5 1.428(8)
C61 H61A 0.9700
C61 H61B 0.9700
C62 O6 1.424(7)
C62 C63 1.488(10)
C62 H62A 0.9700
C62 H62B 0.9700
C63 O7 1.424(8)
C63 H63A 0.9700
C63 H63B 0.9700
C64 O7 1.409(8)
C64 C65 1.504(9)
C64 H64A 0.9700
C64 H64B 0.9700
C65 O9 1.426(8)
C65 H65A 0.9700
C65 H65B 0.9700
C69 O12 1.426(8)
C69 C73 1.500(10)
C69 H69A 0.9700
C69 H69B 0.9700
C70 O8 1.431(7)
C70 C71 1.488(10)
C70 H70A 0.9700
C70 H70B 0.9700
C71 O11 1.433(9)
C71 H71A 0.9700
C71 H71B 0.9700
C73 O11 1.416(8)
C73 H73A 0.9700
C73 H73B 0.9700
C74 C75 1.375(9)
C74 C76 1.396(9)
C74 H74 0.9300
C75 C79 1.391(10)
C75 C86 1.495(10)
C76 O9 1.359(8)
C76 C77 1.377(9)
C77 O8 1.381(8)
C77 C78 1.390(9)
C78 C79 1.355(10)
C78 H78 0.9300
C79 H79 0.9300
C80 C81 1.465(11)
C80 H80A 0.9600
C80 H80B 0.9600
C80 H80C 0.9600
C81 N2 1.147(10)
C82 C83 1.443(12)
C82 H82A 0.9600
C82 H82B 0.9600
C82 H82C 0.9600
C83 N5 1.162(11)
C84 C85 1.448(11)
C84 H84A 0.9600
C84 H84B 0.9600
C84 H84C 0.9600
C85 N4 1.144(10)
C86 O4 1.474(7)
C86 H86A 0.9700
C86 H86B 0.9700
C87 C88 1.462(12)
C87 H87A 0.9600
C87 H87B 0.9600
C87 H87C 0.9600
C88 N3 1.135(11)
F1 P1 1.583(5)
F2 P1 1.604(5)
F3 P1 1.574(4)
F4 P1 1.592(5)
F5 P1 1.598(5)
F6 P2 1.590(5)
F7 P2 1.588(5)
F8 P2 1.578(4)
F9 P2 1.594(4)
F10 P2 1.588(4)
F11 P2 1.572(5)
F12 P4 1.596(5)
F13 P4 1.581(5)
F14 P4 1.593(5)
F15 P4 1.600(5)
F16 P4 1.575(5)
F17 P4 1.579(5)
F18 P3 1.566(5)
F19 P3 1.592(5)
F20 P3 1.572(4)
F21 P3 1.607(4)
F22 P3 1.589(5)
F23 P3 1.599(5)
F24 P1 1.605(4)

loop_
_geom_torsion_atom_site_label_1
_geom_torsion_atom_site_label_2
_geom_torsion_atom_site_label_3
_geom_torsion_atom_site_label_4
_geom_torsion
O3 C1 C2 N1 172.0(8)
O4 C1 C2 N1 -4.8(9)
O3 C1 C2 C3 -8.0(11)
O4 C1 C2 C3 175.2(6)
N1 C2 C3 C4 -1.7(11)
C1 C2 C3 C4 178.3(7)
C2 C3 C4 C5 -1.8(11)
C3 C4 C5 C6 2.7(11)
C4 C5 C6 N1 -0.2(11)
C4 C5 C6 C7 -179.5(7)
N1 C6 C7 O1 -159.3(7)
C5 C6 C7 O1 20.1(10)
N1 C6 C7 O2 22.2(9)
C5 C6 C7 O2 -158.4(6)
O2 C8 C9 C11 84.6(8)
O2 C8 C9 C10 -99.4(7)
C11 C9 C10 C12 -2.1(10)
C8 C9 C10 C12 -178.0(6)
C10 C9 C11 C13 1.2(10)
C8 C9 C11 C13 177.1(6)
C9 C10 C12 O5 -176.6(6)
C9 C10 C12 C14 2.9(9)
C9 C11 C13 C14 -1.2(10)
C11 C13 C14 O10 178.5(6)
C11 C13 C14 C12 2.1(10)
O5 C12 C14 O10 -0.2(8)
C10 C12 C14 O10 -179.8(6)
O5 C12 C14 C13 176.6(6)
C10 C12 C14 C13 -2.9(10)
O10 C18 C19 O12 68.7(7)
C27 C21 C22 C24 -1.0(11)
C21 C22 C24 C25 -1.2(10)
C21 C22 C24 C23 173.5(6)
N9 C23 C24 C25 82.8(8)
N9 C23 C24 C22 -91.7(7)
C22 C24 C25 C26 1.6(10)
C23 C24 C25 C26 -173.0(7)
C24 C25 C26 C27 0.2(11)
C22 C21 C27 C26 2.8(11)
C22 C21 C27 C20 -171.3(6)
C25 C26 C27 C21 -2.4(11)
C25 C26 C27 C20 171.7(6)
N6 C20 C27 C21 92.0(8)
N6 C20 C27 C26 -82.1(8)
N8 C30 C31 C32 -0.1(10)
C58 C32 C31 C30 4.1(10)
C34 C32 C31 C30 -173.3(6)
C37 C33 C34 C35 1.0(9)
C37 C33 C34 C32 -175.8(6)
C31 C32 C34 C35 -8.7(10)
C58 C32 C34 C35 174.2(6)
C31 C32 C34 C33 168.0(6)
C58 C32 C34 C33 -9.2(9)
C33 C34 C35 C36 -0.7(9)
C32 C34 C35 C36 176.0(6)
C34 C35 C36 N9 -0.8(10)
C34 C33 C37 N9 0.3(9)
C42 C39 C40 C41 -4.2(10)
C42 C39 C40 C38 170.7(7)
N8 C38 C40 C39 -89.0(7)
N8 C38 C40 C41 86.0(8)
C39 C40 C41 C44 4.3(10)
C38 C40 C41 C44 -170.7(6)
C40 C39 C42 C43 0.6(11)
C39 C42 C43 C44 2.8(10)
C39 C42 C43 C45 -173.7(6)
C40 C41 C44 C43 -0.9(10)
C42 C43 C44 C41 -2.7(10)
C45 C43 C44 C41 173.8(6)
C44 C43 C45 N7 -87.2(8)
C42 C43 C45 N7 89.3(8)
N7 C46 C47 C50 0.8(11)
N7 C48 C49 C50 0.7(10)
C46 C47 C50 C49 1.1(10)
C46 C47 C50 C51 -172.4(6)
C48 C49 C50 C47 -1.8(10)
C48 C49 C50 C51 171.7(6)
C47 C50 C51 C52 -3.7(10)
C49 C50 C51 C52 -176.9(6)
C47 C50 C51 C56 175.5(6)
C49 C50 C51 C56 2.3(10)
C56 C51 C52 C53 -5.8(9)
C50 C51 C52 C53 173.4(6)
C51 C52 C53 N6 0.7(10)
N6 C55 C56 C51 -0.4(10)
C52 C51 C56 C55 5.7(10)
C50 C51 C56 C55 -173.5(6)
N8 C28 C58 C32 2.1(10)
C31 C32 C58 C28 -5.0(10)
C34 C32 C58 C28 172.3(6)
O6 C60 C61 O5 -62.0(7)
O6 C62 C63 O7 -52.9(8)
O7 C64 C65 O9 67.0(7)
O8 C70 C71 O11 -60.7(8)
O12 C69 C73 O11 66.0(8)
C76 C74 C75 C79 3.2(10)
C76 C74 C75 C86 -177.3(6)
C75 C74 C76 O9 171.8(6)
C75 C74 C76 C77 -3.2(10)
O9 C76 C77 O8 -3.2(9)
C74 C76 C77 O8 172.2(6)
O9 C76 C77 C78 -173.8(6)
C74 C76 C77 C78 1.7(10)
C76 C77 C78 C79 -0.3(10)
O8 C77 C78 C79 -171.6(6)
C77 C78 C79 C75 0.3(11)
C74 C75 C79 C78 -1.8(10)
C86 C75 C79 C78 178.7(6)
C74 C75 C86 O4 103.2(7)
C79 C75 C86 O4 -77.3(7)
C3 C2 N1 C6 4.0(10)
C1 C2 N1 C6 -175.9(6)
C5 C6 N1 C2 -3.1(10)
C7 C6 N1 C2 176.2(6)
C52 C53 N6 C55 5.0(10)
C52 C53 N6 C20 -169.8(6)
C56 C55 N6 C53 -5.1(10)
C56 C55 N6 C20 169.7(6)
C27 C20 N6 C53 89.1(7)
C27 C20 N6 C55 -85.7(7)
C49 C48 N7 C46 1.3(10)
C49 C48 N7 C45 -175.5(6)
C47 C46 N7 C48 -2.1(10)
C47 C46 N7 C45 174.7(6)
C43 C45 N7 C48 86.5(8)
C43 C45 N7 C46 -90.3(7)
C31 C30 N8 C28 -3.1(10)
C31 C30 N8 C38 170.0(6)
C58 C28 N8 C30 2.2(10)
C58 C28 N8 C38 -170.9(6)
C40 C38 N8 C30 -84.5(7)
C40 C38 N8 C28 88.9(7)
C33 C37 N9 C36 -1.8(9)
C33 C37 N9 C23 173.4(6)
C35 C36 N9 C37 2.1(9)
C35 C36 N9 C23 -173.1(6)
C24 C23 N9 C37 -81.0(7)
C24 C23 N9 C36 94.2(7)
O1 C7 O2 C8 -3.1(9)
C6 C7 O2 C8 175.4(6)
C9 C8 O2 C7 -175.5(6)
O3 C1 O4 C86 3.5(11)
C2 C1 O4 C86 -179.6(6)
C75 C86 O4 C1 156.4(6)
C10 C12 O5 C61 0.5(9)
C14 C12 O5 C61 -179.1(6)
C60 C61 O5 C12 167.9(5)
C61 C60 O6 C62 -161.7(6)
C63 C62 O6 C60 171.5(6)
C65 C64 O7 C63 -162.4(6)
C62 C63 O7 C64 -160.3(6)
C76 C77 O8 C70 49.9(9)
C78 C77 O8 C70 -139.2(6)
C71 C70 O8 C77 -117.0(7)
C77 C76 O9 C65 -164.1(6)
C74 C76 O9 C65 20.8(10)
C64 C65 O9 C76 -177.0(6)
C13 C14 O10 C18 -1.7(10)
C12 C14 O10 C18 174.9(6)
C19 C18 O10 C14 -162.6(6)
C69 C73 O11 C71 -177.0(6)
C70 C71 O11 C73 175.7(6)
C73 C69 O12 C19 152.1(6)
C18 C19 O12 C69 -170.2(6)
